data_4323106
loop_
_publ_author_name
'Yukinari Sunatsuki'
'Hiromitsu Shimada'
'Toshihiro Matsuo'
'Masaaki Nakamura'
'Fumiaki Kai'
'Naohide Matsumoto'
'Nazzareno Re'

_publ_contact_author
;
 Naohide Matsumoto, Department of Chemistry, Faculty of Science,
Kumamoto University, Kurokami 2-39-1, Kumamoto 860-8555, Japan
;
_publ_contact_author_email naohide@aster.sci.kumamoto-u.ac.jp
_publ_contact_author_fax ' +81-96-342-3390'
_publ_contact_author_phone ' +81-96-342-3390 '
_publ_section_title
;
 Synthesis, Magnetic Properties, and Incomplete Double-Cubane Structure of
 Manganese(III)-Metal(II) Complexes [Mn(MeOH)L(OH)M(bpy)]2 (M = Zn, Cu,
 Ni, and Mn; H4L = 1,2-Bis(2-hydroxybenzamido)benzene; bpy =
 2,2'-Bipyridine)
;
_journal_name_full 'Inorganic Chemistry'
_journal_page_first 5566
_journal_page_last 5574
_journal_paper_doi 10.1021/ic980543y
_journal_volume 37
_journal_year 1998
_chemical_formula_sum 'C68 H74 Cu2 Mn2 N8 O18'
_space_group_IT_number 14
_symmetry_cell_setting monoclinic
_symmetry_Int_Tables_number 14
_symmetry_space_group_name_Hall '-P 2yn'
_symmetry_space_group_name_H-M 'P 1 21/n 1'
_audit_creation_date 'Tue Dec  9 19:56:21 1997'
_audit_creation_method 'from TEXRAY.INF file'
_cell_angle_alpha 90
_cell_angle_beta 107.076(5)
_cell_angle_gamma 90
_cell_formula_units_Z 2.00
_cell_length_a 13.447(1)
_cell_length_b 12.670(2)
_cell_length_c 21.732(1)
_cell_measurement_reflns_used 25
_cell_measurement_temperature 20.0
_cell_measurement_theta_max 29.98
_cell_measurement_theta_min 29.15
_cell_volume 3539.3(6)
_computing_cell_refinement 'MSC/AFC Diffractometer Control'
_computing_data_collection 'MSC/AFC Diffractometer Control'
_computing_data_reduction 'teXsan: PROCESS (MSC)'
_computing_publication_material 'teXsan: FINISH (MSC)'
_computing_structure_refinement 'teXsan: LS (MSC)'
_computing_structure_solution SIR88
_diffrn_ambient_temperature 20.0
_diffrn_measurement_device AFC7R
_diffrn_measurement_method 'omega/2-theta scans'
_diffrn_orient_matrix_UB_11 0.02272
_diffrn_orient_matrix_UB_12 0.06780
_diffrn_orient_matrix_UB_13 0.02348
_diffrn_orient_matrix_UB_21 -0.06325
_diffrn_orient_matrix_UB_22 -0.00068
_diffrn_orient_matrix_UB_23 0.01530
_diffrn_orient_matrix_UB_31 0.03919
_diffrn_orient_matrix_UB_32 -0.04040
_diffrn_orient_matrix_UB_33 0.03914
_diffrn_radiation_monochromator graphite
_diffrn_radiation_source 'X-ray tube'
_diffrn_radiation_type MoKalpha
_diffrn_radiation_wavelength 0.7107
_diffrn_reflns_av_R_equivalents 3.43
_diffrn_reflns_limit_h_max 15
_diffrn_reflns_limit_h_min 0
_diffrn_reflns_limit_k_max 0
_diffrn_reflns_limit_k_min 0
_diffrn_reflns_limit_l_max 17
_diffrn_reflns_limit_l_min -15
_diffrn_reflns_number 6817
_diffrn_reflns_theta_max 24.9946
_diffrn_standards_decay_% 0.47
_diffrn_standards_interval_count 150
_diffrn_standards_number 3
_exptl_absorpt_coefficient_mu_cm 10.153
_exptl_absorpt_correction_T_max 1.000
_exptl_absorpt_correction_T_min 0.783
_exptl_absorpt_correction_type psi-scan
_exptl_crystal_colour brown
_exptl_crystal_density_diffrn 1.434
_exptl_crystal_description prism
_exptl_crystal_F_000 1580.00
_exptl_crystal_size_max 0.420
_exptl_crystal_size_mid 0.360
_exptl_crystal_size_min 0.100
_refine_diff_density_max -0.65680
_refine_diff_density_min 0.95670
_refine_ls_extinction_coef 0.49968
_refine_ls_extinction_method Zachariasen_type_2_Gaussian_isotropic
_refine_ls_goodness_of_fit_obs 2.990
_refine_ls_matrix_type full
_refine_ls_number_parameters 431
_refine_ls_number_reflns 3652
_refine_ls_number_restraints 0
_refine_ls_R_factor_obs 0.0590
_refine_ls_shift/esd_max 9.9560
_refine_ls_structure_factor_coef F
_refine_ls_weighting_scheme sigma
_refine_ls_wR_factor_obs 0.0490
_cod_data_source_file ic980543y_2.cif
_cod_data_source_block '[MnLPh(MeOH)][CuOH(bpy)]2_6MeOH'
_cod_original_cell_volume 3539.3(5)
_cod_original_sg_symbol_H-M 'P 21/n '
_cod_original_formula_sum 'C68 H74 N8 O18 Mn2 Cu2'
_cod_database_code 4323106

loop_
_symmetry_equiv_pos_as_xyz
'   +x,   +y,   +z'
1/2-x,1/2+y,1/2-z
'   -x,   -y,   -z'
1/2+x,1/2-y,1/2+z

loop_
_atom_site_aniso_label
_atom_site_aniso_U_11
_atom_site_aniso_U_22
_atom_site_aniso_U_33
_atom_site_aniso_U_12
_atom_site_aniso_U_13
_atom_site_aniso_U_23
Cu1 0.0462(5) 0.0478(5) 0.0434(5) -0.0070(5) 0.0113(4) 0.0001(5)
Mn1 0.0488(7) 0.0420(7) 0.0429(7) -0.0024(6) 0.0113(5) 0.0008(6)
O1 0.051(3) 0.050(3) 0.042(3) -0.009(3) 0.011(2) -0.002(2)
O2 0.049(3) 0.059(3) 0.051(3) 0.006(3) 0.018(3) 0.006(3)
O3 0.110(5) 0.078(4) 0.087(4) -0.028(4) 0.064(4) -0.015(4)
O4 0.065(4) 0.110(5) 0.077(4) -0.007(4) -0.011(3) -0.011(4)
O5 0.040(3) 0.052(3) 0.042(3) -0.009(2) 0.008(2) 0.006(2)
O6 0.076(4) 0.042(3) 0.055(3) 0.005(3) 0.013(3) 0.000(3)
O7 0.094(5) 0.077(4) 0.084(4) 0.007(4) 0.023(4) 0.023(4)
N1 0.057(4) 0.044(4) 0.037(3) -0.004(3) 0.015(3) 0.000(3)
N2 0.049(4) 0.042(4) 0.051(4) -0.005(3) 0.007(3) 0.000(3)
N3 0.048(4) 0.047(4) 0.054(4) 0.004(3) 0.019(3) 0.005(3)
N4 0.056(4) 0.043(4) 0.045(4) -0.007(3) 0.007(3) 0.000(3)
C1 0.051(5) 0.033(4) 0.058(5) 0.002(4) 0.006(4) 0.001(4)
C2 0.064(6) 0.048(5) 0.068(6) -0.006(5) 0.009(5) -0.008(5)
C3 0.073(7) 0.058(6) 0.100(8) -0.021(5) 0.006(6) -0.009(6)
C4 0.081(7) 0.083(7) 0.106(9) -0.042(6) 0.025(7) -0.010(7)
C5 0.062(6) 0.078(6) 0.077(7) -0.016(5) 0.020(5) 0.005(6)
C6 0.049(5) 0.044(5) 0.061(5) 0.001(4) 0.016(4) 0.005(4)
C7 0.062(6) 0.043(5) 0.064(6) 0.004(4) 0.021(5) 0.008(4)
C8 0.072(6) 0.043(5) 0.045(5) 0.001(4) 0.015(4) -0.002(4)
C9 0.086(6) 0.061(6) 0.060(6) 0.013(5) 0.029(5) -0.005(5)
C10 0.126(9) 0.076(7) 0.056(6) 0.015(7) 0.029(6) -0.021(5)
C11 0.099(8) 0.071(7) 0.057(6) -0.004(6) 0.000(6) -0.016(5)
C12 0.082(7) 0.058(6) 0.058(5) -0.003(5) 0.004(5) -0.011(5)
C13 0.066(6) 0.046(5) 0.038(5) -0.003(4) 0.006(4) 0.004(4)
C14 0.064(6) 0.040(5) 0.073(6) -0.011(4) -0.001(5) 0.011(5)
C15 0.051(5) 0.043(5) 0.076(6) 0.000(4) 0.026(5) 0.014(5)
C16 0.061(6) 0.060(6) 0.092(7) -0.003(5) 0.019(6) 0.021(5)
C17 0.057(7) 0.081(7) 0.135(10) 0.007(6) 0.041(7) 0.030(8)
C18 0.080(8) 0.093(8) 0.129(10) 0.022(7) 0.062(7) 0.034(8)
C19 0.072(7) 0.081(7) 0.082(7) 0.012(5) 0.033(6) 0.016(5)
C20 0.060(6) 0.043(5) 0.067(6) 0.002(4) 0.027(5) 0.012(4)
C21 0.053(5) 0.063(5) 0.067(6) 0.004(4) 0.023(4) 0.003(5)
C22 0.083(7) 0.077(7) 0.076(6) 0.005(5) 0.045(5) 0.010(5)
C23 0.068(7) 0.104(8) 0.094(8) -0.009(6) 0.046(6) 0.020(7)
C24 0.052(5) 0.071(6) 0.096(7) -0.005(5) 0.023(5) 0.011(6)
C25 0.036(5) 0.047(5) 0.074(6) 0.002(4) 0.007(4) 0.008(4)
C26 0.053(5) 0.044(5) 0.059(6) -0.001(4) 0.011(5) 0.006(4)
C27 0.054(6) 0.072(6) 0.087(8) -0.018(5) 0.008(5) -0.016(6)
C28 0.086(8) 0.072(7) 0.096(8) -0.022(6) -0.022(7) -0.028(6)
C29 0.099(8) 0.067(7) 0.060(6) -0.008(6) -0.007(6) -0.015(5)
C30 0.075(7) 0.052(5) 0.064(5) -0.007(5) 0.010(5) 0.003(4)
C31 0.109(7) 0.057(6) 0.076(7) 0.007(5) 0.021(6) -0.012(5)
C32 0.076(7) 0.083(7) 0.130(8) 0.013(6) 0.034(6) 0.021(6)

loop_
_atom_site_label
_atom_site_fract_x
_atom_site_fract_y
_atom_site_fract_z
_atom_site_U_iso_or_equiv
_atom_site_thermal_displace_type
_atom_site_calc_flag
_atom_site_calc_attached_atom
Cu1 -0.11177(7) -0.02511(7) -0.01434(4) 0.0462(3) Uij ? ?
Mn1 0.05162(8) -0.17102(8) 0.10151(5) 0.0450(3) Uij ? ?
O1 -0.0616(3) -0.2105(4) 0.0310(2) 0.048(2) Uij ? ?
O2 0.1415(4) -0.1670(4) 0.0491(2) 0.052(2) Uij ? ?
O3 -0.1670(5) -0.2192(4) 0.1976(3) 0.084(2) Uij ? ?
O4 0.3299(4) -0.1124(5) 0.2402(3) 0.091(2) Uij ? ?
O5 0.0086(3) 0.0051(3) 0.0616(2) 0.046(1) Uij ? ?
O6 0.0884(4) -0.3451(4) 0.1241(2) 0.059(2) Uij ? ?
O7 0.9756(5) 0.4702(4) 0.7936(3) 0.085(2) Uij ? ?
O8 0.9622(5) 0.2058(6) 0.0898(3) 0.134(3) Uij ? ?
O9 0.724(2) 0.204(2) 0.2121(10) 0.214(9) Uij ? ?
O10 0.666(1) 0.260(1) 0.1660(9) 0.210(6) Uij ? ?
N1 -0.0342(4) -0.1610(4) 0.1590(2) 0.046(2) Uij ? ?
N2 0.1607(5) -0.1221(4) 0.1768(3) 0.049(2) Uij ? ?
N3 -0.2240(4) -0.0226(5) 0.0288(3) 0.049(2) Uij ? ?
N4 -0.2260(5) -0.0893(4) -0.0843(3) 0.050(2) Uij ? ?
C1 -0.1400(6) -0.2715(5) 0.0370(4) 0.050(2) Uij ? ?
C2 -0.1958(6) -0.3306(6) -0.0160(4) 0.062(3) Uij ? ?
C3 -0.2796(7) -0.3925(7) -0.0148(5) 0.081(4) Uij ? ?
C4 -0.3111(7) -0.3957(8) 0.0395(6) 0.090(4) Uij ? ?
C5 -0.2588(6) -0.3393(7) 0.0921(4) 0.072(3) Uij ? ?
C6 -0.1726(6) -0.2760(6) 0.0932(4) 0.051(3) Uij ? ?
C7 -0.1233(6) -0.2158(6) 0.1533(4) 0.056(3) Uij ? ?
C8 0.0135(7) -0.0958(6) 0.2129(4) 0.053(3) Uij ? ?
C9 -0.0409(6) -0.0500(6) 0.2529(4) 0.068(3) Uij ? ?
C10 0.0158(9) 0.0148(7) 0.3034(4) 0.085(4) Uij ? ?
C11 0.1188(8) 0.0348(7) 0.3139(4) 0.081(3) Uij ? ?
C12 0.1702(6) -0.0091(6) 0.2735(4) 0.070(3) Uij ? ?
C13 0.1177(6) -0.0764(6) 0.2228(4) 0.052(2) Uij ? ?
C14 0.2645(7) -0.1336(6) 0.1873(4) 0.063(3) Uij ? ?
C15 0.3040(6) -0.1774(6) 0.1342(4) 0.055(3) Uij ? ?
C16 0.4103(7) -0.2021(7) 0.1512(4) 0.072(3) Uij ? ?
C17 0.4558(7) -0.2417(8) 0.1068(6) 0.088(4) Uij ? ?
C18 0.3966(9) -0.2539(8) 0.0447(6) 0.094(4) Uij ? ?
C19 0.2919(7) -0.2299(7) 0.0271(4) 0.076(3) Uij ? ?
C20 0.2426(7) -0.1914(6) 0.0709(4) 0.055(3) Uij ? ?
C21 -0.2151(6) 0.0147(6) 0.0875(4) 0.060(3) Uij ? ?
C22 -0.2946(7) 0.0057(7) 0.1159(4) 0.074(3) Uij ? ?
C23 -0.3855(7) -0.0442(8) 0.0817(5) 0.084(4) Uij ? ?
C24 -0.3947(6) -0.0824(7) 0.0222(5) 0.073(3) Uij ? ?
C25 -0.3128(6) -0.0701(6) -0.0050(4) 0.054(3) Uij ? ?
C26 -0.3142(6) -0.1084(6) -0.0691(4) 0.053(3) Uij ? ?
C27 -0.3973(6) -0.1605(7) -0.1093(5) 0.074(3) Uij ? ?
C28 -0.3889(8) -0.1980(7) -0.1668(5) 0.095(4) Uij ? ?
C29 -0.2986(8) -0.1803(7) -0.1849(4) 0.082(3) Uij ? ?
C30 -0.2189(6) -0.1244(6) -0.1412(4) 0.066(3) Uij ? ?
C31 0.0920(7) -0.4205(6) 0.0755(4) 0.082(3) Uij ? ?
C32 1.0668(7) 0.4828(7) 0.7723(5) 0.095(4) Uij ? ?
C33 0.9923(9) 0.2993(10) 0.1258(6) 0.139(4) Uij ? ?
C34 0.823(2) 0.238(2) 0.224(1) 0.159(9) Uij ? ?
C35 0.625(2) 0.303(2) 0.104(2) 0.22(1) Uij ? ?
H1 -0.1742 -0.3284 -0.0533 0.0760 Uij ? ?
H2 -0.3166 -0.4291 -0.0530 0.1032 Uij ? ?
H3 -0.3664 -0.4389 0.0413 0.1219 Uij ? ?
H4 -0.2812 -0.3388 0.1309 0.0824 Uij ? ?
H5 -0.1119 -0.0621 0.2459 0.0781 Uij ? ?
H6 -0.0154 0.0492 0.3316 0.1193 Uij ? ?
H7 0.1597 0.0800 0.3477 0.1174 Uij ? ?
H8 0.2433 0.0037 0.2802 0.1019 Uij ? ?
H9 0.4520 -0.1928 0.1942 0.0879 Uij ? ?
H10 0.5296 -0.2573 0.1197 0.1252 Uij ? ?
H11 0.4310 -0.2780 0.0139 0.1603 Uij ? ?
H12 0.2507 -0.2422 -0.0157 0.1077 Uij ? ?
H13 -0.1512 0.0469 0.1102 0.0829 Uij ? ?
H14 -0.2883 0.0351 0.1570 0.0987 Uij ? ?
H15 -0.4403 -0.0564 0.0997 0.1008 Uij ? ?
H16 -0.4562 -0.1191 -0.0017 0.1018 Uij ? ?
H17 -0.4592 -0.1747 -0.0997 0.0921 Uij ? ?
H18 -0.4404 -0.2377 -0.1983 0.1058 Uij ? ?
H19 -0.2902 -0.2008 -0.2250 0.0955 Uij ? ?
H20 -0.1566 -0.1123 -0.1534 0.0795 Uij ? ?
H21 0.1003 -0.3691 0.1673 0.0795 Uij ? ?
H22 0.0264 -0.4216 0.0435 0.0857 Uij ? ?
H23 0.1442 -0.3987 0.0567 0.0857 Uij ? ?
H24 0.1079 -0.4874 0.0943 0.1002 Uij ? ?

loop_
_atom_type_symbol
_atom_type_oxidation_number
_atom_type_number_in_cell
_atom_type_scat_dispersion_real
_atom_type_scat_dispersion_imag
_atom_type_scat_source
Mn 0 4 0.337 0.728 'International Tables'
Cu 0 4 0.320 1.265 'International Tables'
C 0 136 0.003 0.002 'International Tables'
N 0 16 0.006 0.003 'International Tables'
O 0 36 0.011 0.006 'International Tables'
H 0 148 0.000 0.000 'International Tables'

loop_
_geom_angle_atom_site_label_1
_geom_angle_atom_site_label_2
_geom_angle_atom_site_label_3
_geom_angle
_geom_angle_site_symmetry_1
_geom_angle_site_symmetry_2
_geom_angle_site_symmetry_3
_geom_angle_publ_flag
O(1) Cu(1) O(2) 173.0(1) ? ? ? yes
O(1) Cu(1) O(5) 78.4(2) ? ? ? yes
O(1) Cu(1) O(5) 99.9(2) ? ? ? yes
O(1) Cu(1) N(3) 89.0(2) ? ? ? yes
O(1) Cu(1) N(4) 88.6(2) ? ? ? yes
O(2) Cu(1) O(5) 94.7(2) ? ? ? yes
O(2) Cu(1) O(5) 78.2(2) ? ? ? yes
O(2) Cu(1) N(3) 92.9(2) ? ? ? yes
O(2) Cu(1) N(4) 98.3(2) ? ? ? yes
O(5) Cu(1) O(5) 83.1(2) ? ? ? yes
O(5) Cu(1) N(3) 98.7(2) ? ? ? yes
O(5) Cu(1) N(4) 167.0(2) ? ? ? yes
O(5) Cu(1) N(3) 171.0(2) ? ? ? yes
O(5) Cu(1) N(4) 99.1(2) ? ? ? yes
N(3) Cu(1) N(4) 81.1(3) ? ? ? yes
O(1) Mn(1) O(2) 91.4(2) ? ? ? yes
O(1) Mn(1) O(5) 84.4(2) ? ? ? yes
O(1) Mn(1) O(6) 89.5(2) ? ? ? yes
O(1) Mn(1) N(1) 92.8(2) ? ? ? yes
O(1) Mn(1) N(2) 175.1(2) ? ? ? yes
O(2) Mn(1) O(5) 83.4(2) ? ? ? yes
O(2) Mn(1) O(6) 91.1(2) ? ? ? yes
O(2) Mn(1) N(1) 173.9(2) ? ? ? yes
O(2) Mn(1) N(2) 92.3(2) ? ? ? yes
O(5) Mn(1) O(6) 171.6(2) ? ? ? yes
O(5) Mn(1) N(1) 92.7(2) ? ? ? yes
O(5) Mn(1) N(2) 92.9(2) ? ? ? yes
O(6) Mn(1) N(1) 93.3(2) ? ? ? yes
O(6) Mn(1) N(2) 93.7(2) ? ? ? yes
N(1) Mn(1) N(2) 83.2(3) ? ? ? yes
Cu(1) O(1) Mn(1) 97.3(2) ? ? ? yes
Cu(1) O(1) C(1) 116.1(4) ? ? ? yes
Mn(1) O(1) C(1) 123.0(4) ? ? ? yes
Cu(1) O(2) Mn(1) 97.6(2) ? ? ? yes
Cu(1) O(2) C(20) 112.3(4) ? ? ? yes
Mn(1) O(2) C(20) 123.0(5) ? ? ? yes
Cu(1) O(5) Cu(1) 96.9(2) ? ? ? yes
Cu(1) O(5) Mn(1) 99.9(2) ? ? ? yes
Cu(1) O(5) Mn(1) 100.1(2) ? ? ? yes
Mn(1) O(6) C(31) 122.4(4) ? ? ? yes
Mn(1) O(6) H(21) 118.8356 ? ? ? no
C(31) O(6) H(21) 118.7041 ? ? ? no
O(10) O(9) C(34) 107(2) ? ? ? yes
O(9) O(10) C(35) 159(2) ? ? ? yes
Mn(1) N(1) C(7) 125.7(5) ? ? ? yes
Mn(1) N(1) C(8) 111.0(5) ? ? ? yes
C(7) N(1) C(8) 123.0(6) ? ? ? yes
Mn(1) N(2) C(13) 111.1(5) ? ? ? yes
Mn(1) N(2) C(14) 126.2(6) ? ? ? yes
C(13) N(2) C(14) 122.6(7) ? ? ? yes
Cu(1) N(3) C(21) 126.0(5) ? ? ? yes
Cu(1) N(3) C(25) 114.1(5) ? ? ? yes
C(21) N(3) C(25) 119.8(7) ? ? ? yes
Cu(1) N(4) C(26) 115.2(5) ? ? ? yes
Cu(1) N(4) C(30) 126.2(6) ? ? ? yes
C(26) N(4) C(30) 118.2(7) ? ? ? yes
O(1) C(1) C(2) 118.5(7) ? ? ? yes
O(1) C(1) C(6) 123.9(7) ? ? ? yes
C(2) C(1) C(6) 117.6(7) ? ? ? yes
C(1) C(2) C(3) 122.3(8) ? ? ? yes
C(1) C(2) H(1) 117.9546 ? ? ? no
C(3) C(2) H(1) 119.7140 ? ? ? no
C(2) C(3) C(4) 119.7(9) ? ? ? yes
C(2) C(3) H(2) 118.7322 ? ? ? no
C(4) C(3) H(2) 121.4528 ? ? ? no
C(3) C(4) C(5) 119.7(9) ? ? ? yes
C(3) C(4) H(3) 120.4094 ? ? ? no
C(5) C(4) H(3) 119.8305 ? ? ? no
C(4) C(5) C(6) 122.5(9) ? ? ? yes
C(4) C(5) H(4) 121.0509 ? ? ? no
C(6) C(5) H(4) 116.4129 ? ? ? no
C(1) C(6) C(5) 118.1(7) ? ? ? yes
C(1) C(6) C(7) 124.5(7) ? ? ? yes
C(5) C(6) C(7) 117.4(8) ? ? ? yes
O(3) C(7) N(1) 122.8(8) ? ? ? yes
O(3) C(7) C(6) 117.6(8) ? ? ? yes
N(1) C(7) C(6) 119.7(7) ? ? ? yes
N(1) C(8) C(9) 123.7(8) ? ? ? yes
N(1) C(8) C(13) 115.1(7) ? ? ? yes
C(9) C(8) C(13) 121.2(8) ? ? ? yes
C(8) C(9) C(10) 117.4(8) ? ? ? yes
C(8) C(9) H(5) 121.4818 ? ? ? no
C(10) C(9) H(5) 121.1087 ? ? ? no
C(9) C(10) C(11) 122.2(8) ? ? ? yes
C(9) C(10) H(6) 122.2824 ? ? ? no
C(11) C(10) H(6) 115.4513 ? ? ? no
C(10) C(11) C(12) 119.5(8) ? ? ? yes
C(10) C(11) H(7) 124.2840 ? ? ? no
C(12) C(11) H(7) 116.2446 ? ? ? no
C(11) C(12) C(13) 120.7(8) ? ? ? yes
C(11) C(12) H(8) 120.7976 ? ? ? no
C(13) C(12) H(8) 118.4396 ? ? ? no
N(2) C(13) C(8) 115.2(7) ? ? ? yes
N(2) C(13) C(12) 125.8(8) ? ? ? yes
C(8) C(13) C(12) 118.9(8) ? ? ? yes
O(4) C(14) N(2) 122.8(9) ? ? ? yes
O(4) C(14) C(15) 118.0(8) ? ? ? yes
N(2) C(14) C(15) 119.1(7) ? ? ? yes
C(14) C(15) C(16) 116.1(8) ? ? ? yes
C(14) C(15) C(20) 124.2(8) ? ? ? yes
C(16) C(15) C(20) 119.7(8) ? ? ? yes
C(15) C(16) C(17) 121.5(9) ? ? ? yes
C(15) C(16) H(9) 119.7036 ? ? ? no
C(17) C(16) H(9) 118.7504 ? ? ? no
C(16) C(17) C(18) 119.1(9) ? ? ? yes
C(16) C(17) H(10) 119.8907 ? ? ? no
C(18) C(17) H(10) 120.9992 ? ? ? no
C(17) C(18) C(19) 120.1(10) ? ? ? yes
C(17) C(18) H(11) 117.5613 ? ? ? no
C(19) C(18) H(11) 122.2900 ? ? ? no
C(18) C(19) C(20) 122.6(9) ? ? ? yes
C(18) C(19) H(12) 119.5249 ? ? ? no
C(20) C(19) H(12) 117.8780 ? ? ? no
O(2) C(20) C(15) 124.5(8) ? ? ? yes
O(2) C(20) C(19) 118.5(8) ? ? ? yes
C(15) C(20) C(19) 117.0(8) ? ? ? yes
N(3) C(21) C(22) 122.2(7) ? ? ? yes
N(3) C(21) H(13) 117.6676 ? ? ? no
C(22) C(21) H(13) 120.1047 ? ? ? no
C(21) C(22) C(23) 118.2(8) ? ? ? yes
C(21) C(22) H(14) 121.3408 ? ? ? no
C(23) C(22) H(14) 120.4305 ? ? ? no
C(22) C(23) C(24) 119.8(8) ? ? ? yes
C(22) C(23) H(15) 121.7309 ? ? ? no
C(24) C(23) H(15) 118.3621 ? ? ? no
C(23) C(24) C(25) 120.0(8) ? ? ? yes
C(23) C(24) H(16) 121.0892 ? ? ? no
C(25) C(24) H(16) 118.8943 ? ? ? no
N(3) C(25) C(24) 120.0(8) ? ? ? yes
N(3) C(25) C(26) 115.2(7) ? ? ? yes
C(24) C(25) C(26) 124.7(8) ? ? ? yes
N(4) C(26) C(25) 114.0(7) ? ? ? yes
N(4) C(26) C(27) 122.9(8) ? ? ? yes
C(25) C(26) C(27) 123.0(8) ? ? ? yes
C(26) C(27) C(28) 118.6(9) ? ? ? yes
C(26) C(27) H(17) 124.2686 ? ? ? no
C(28) C(27) H(17) 117.0654 ? ? ? no
C(27) C(28) C(29) 120.7(8) ? ? ? yes
C(27) C(28) H(18) 126.5961 ? ? ? no
C(29) C(28) H(18) 112.7472 ? ? ? no
C(28) C(29) C(30) 116.5(9) ? ? ? yes
C(28) C(29) H(19) 124.2035 ? ? ? no
C(30) C(29) H(19) 119.2481 ? ? ? no
N(4) C(30) C(29) 123.1(8) ? ? ? yes
N(4) C(30) H(20) 120.1932 ? ? ? no
C(29) C(30) H(20) 116.7375 ? ? ? no
O(6) C(31) H(22) 108.8501 ? ? ? no
O(6) C(31) H(23) 108.1124 ? ? ? no
O(6) C(31) H(24) 109.3580 ? ? ? no
H(22) C(31) H(23) 109.4899 ? ? ? no
H(22) C(31) H(24) 110.5116 ? ? ? no
H(23) C(31) H(24) 110.4668 ? ? ? no

loop_
_geom_bond_atom_site_label_1
_geom_bond_atom_site_label_2
_geom_bond_distance
_geom_bond_site_symmetry_1
_geom_bond_site_symmetry_2
_geom_bond_publ_flag
Cu(1) O(1) 2.560(4) ? ? yes
Cu(1) O(2) 2.545(5) ? ? yes
Cu(1) O(5) 1.980(4) ? ? yes
Cu(1) O(5) 1.969(4) ? ? yes
Cu(1) N(3) 1.997(6) ? ? yes
Cu(1) N(4) 1.989(6) ? ? yes
Mn(1) O(1) 1.883(4) ? ? yes
Mn(1) O(2) 1.888(5) ? ? yes
Mn(1) O(5) 2.403(4) ? ? yes
Mn(1) O(6) 2.283(5) ? ? yes
Mn(1) N(1) 1.939(6) ? ? yes
Mn(1) N(2) 1.951(6) ? ? yes
O(1) C(1) 1.343(8) ? ? yes
O(2) C(20) 1.338(8) ? ? yes
O(3) C(7) 1.266(8) ? ? yes
O(4) C(14) 1.254(8) ? ? yes
O(6) C(31) 1.436(8) ? ? yes
O(6) H(21) 0.9539 ? ? no
O(7) C(32) 1.441(9) ? ? yes
O(8) C(33) 1.41(1) ? ? yes
O(9) O(10) 1.29(2) ? ? yes
O(9) C(34) 1.35(3) ? ? yes
O(10) C(35) 1.40(3) ? ? yes
N(1) C(7) 1.359(9) ? ? yes
N(1) C(8) 1.423(8) ? ? yes
N(2) C(13) 1.417(9) ? ? yes
N(2) C(14) 1.354(9) ? ? yes
N(3) C(21) 1.332(8) ? ? yes
N(3) C(25) 1.347(8) ? ? yes
N(4) C(26) 1.343(8) ? ? yes
N(4) C(30) 1.345(9) ? ? yes
C(1) C(2) 1.394(9) ? ? yes
C(1) C(6) 1.416(9) ? ? yes
C(2) C(3) 1.38(1) ? ? yes
C(2) H(1) 0.9383 ? ? no
C(3) C(4) 1.37(1) ? ? yes
C(3) H(2) 0.9540 ? ? no
C(4) C(5) 1.36(1) ? ? yes
C(4) H(3) 0.9323 ? ? no
C(5) C(6) 1.404(10) ? ? yes
C(5) H(4) 0.9741 ? ? no
C(6) C(7) 1.489(10) ? ? yes
C(8) C(9) 1.412(10) ? ? yes
C(8) C(13) 1.377(9) ? ? yes
C(9) C(10) 1.40(1) ? ? yes
C(9) H(5) 0.9351 ? ? no
C(10) C(11) 1.36(1) ? ? yes
C(10) H(6) 0.9451 ? ? no
C(11) C(12) 1.38(1) ? ? yes
C(11) H(7) 0.9654 ? ? no
C(12) C(13) 1.407(9) ? ? yes
C(12) H(8) 0.9637 ? ? no
C(14) C(15) 1.51(1) ? ? yes
C(15) C(16) 1.402(10) ? ? yes
C(15) C(20) 1.393(10) ? ? yes
C(16) C(17) 1.38(1) ? ? yes
C(16) H(9) 0.9450 ? ? no
C(17) C(18) 1.36(1) ? ? yes
C(17) H(10) 0.9697 ? ? no
C(18) C(19) 1.38(1) ? ? yes
C(18) H(11) 0.9672 ? ? no
C(19) C(20) 1.40(1) ? ? yes
C(19) H(12) 0.9446 ? ? no
C(21) C(22) 1.388(10) ? ? yes
C(21) H(13) 0.9482 ? ? no
C(22) C(23) 1.38(1) ? ? yes
C(22) H(14) 0.9476 ? ? no
C(23) C(24) 1.35(1) ? ? yes
C(23) H(15) 0.9431 ? ? no
C(24) C(25) 1.404(10) ? ? yes
C(24) H(16) 0.9576 ? ? no
C(25) C(26) 1.469(10) ? ? yes
C(26) C(27) 1.370(10) ? ? yes
C(27) C(28) 1.37(1) ? ? yes
C(27) H(17) 0.9345 ? ? no
C(28) C(29) 1.40(1) ? ? yes
C(28) H(18) 0.9599 ? ? no
C(29) C(30) 1.40(1) ? ? yes
C(29) H(19) 0.9475 ? ? no
C(30) H(20) 0.9626 ? ? no
C(31) H(22) 0.9496 ? ? no
C(31) H(23) 0.9502 ? ? no
C(31) H(24) 0.9383 ? ? no
